data_2225863
loop_
_publ_author_name
'Hemamalini, Madhukar'
'Fun, Hoong-Kun'

_publ_section_title
;
 5,6-Di-2-thienyl-2,3-dihydropyrazine
;
_journal_coeditor_code HB5396
_journal_issue 5
_journal_name_full 'Acta Crystallographica Section E'
_journal_page_first o1062
_journal_paper_doi 10.1107/S1600536810012705
_journal_volume 66
_journal_year 2010
_chemical_formula_iupac 'C12 H10 N2 S2'
_chemical_formula_moiety 'C12 H10 N2 S2'
_chemical_formula_sum 'C12 H10 N2 S2'
_chemical_formula_weight 246.34
_chemical_name_systematic
;
5,6-Di-2-thienyl-2,3-dihydropyrazine
;
_space_group_IT_number 4
_symmetry_cell_setting monoclinic
_symmetry_space_group_name_Hall 'P 2yb'
_symmetry_space_group_name_H-M 'P 1 21 1'
_atom_sites_solution_hydrogens geom
_atom_sites_solution_primary direct
_atom_sites_solution_secondary difmap
_audit_creation_method SHELXL97
_cell_angle_alpha 90.00
_cell_angle_beta 97.902(5)
_cell_angle_gamma 90.00
_cell_formula_units_Z 2
_cell_length_a 5.5006(9)
_cell_length_b 7.5246(12)
_cell_length_c 14.116(2)
_cell_measurement_reflns_used 5014
_cell_measurement_temperature 100.00(10)
_cell_measurement_theta_max 34.77
_cell_measurement_theta_min 2.91
_cell_volume 578.71(16)
_computing_cell_refinement 'SAINT (Bruker, 2009)'
_computing_data_collection 'APEX2 (Bruker, 2009)'
_computing_data_reduction 'SAINT (Bruker, 2009)'
_computing_molecular_graphics 'SHELXTL (Sheldrick, 2008)'
_computing_publication_material
;
SHELXTL (Sheldrick, 2008) and PLATON (Spek, 2009)
;
_computing_structure_refinement 'SHELXTL (Sheldrick, 2008)'
_computing_structure_solution 'SHELXTL (Sheldrick, 2008)'
_diffrn_ambient_temperature 100.00(10)
_diffrn_measured_fraction_theta_full 0.991
_diffrn_measured_fraction_theta_max 0.991
_diffrn_measurement_device_type 'Bruker APEX DUO CCD area-detector'
_diffrn_measurement_method '\f and \w scans'
_diffrn_radiation_monochromator graphite
_diffrn_radiation_source 'fine-focus sealed tube'
_diffrn_radiation_type MoK\a
_diffrn_radiation_wavelength 0.71073
_diffrn_reflns_av_R_equivalents 0.0220
_diffrn_reflns_av_sigmaI/netI 0.0317
_diffrn_reflns_limit_h_max 8
_diffrn_reflns_limit_h_min -8
_diffrn_reflns_limit_k_max 12
_diffrn_reflns_limit_k_min -12
_diffrn_reflns_limit_l_max 22
_diffrn_reflns_limit_l_min -22
_diffrn_reflns_number 9583
_diffrn_reflns_theta_full 35.13
_diffrn_reflns_theta_max 35.13
_diffrn_reflns_theta_min 1.46
_diffrn_standards_number 0
_exptl_absorpt_coefficient_mu 0.431
_exptl_absorpt_correction_T_max 0.965
_exptl_absorpt_correction_T_min 0.875
_exptl_absorpt_correction_type multi-scan
_exptl_absorpt_process_details '(SADABS; Bruker, 2009)'
_exptl_crystal_colour brown
_exptl_crystal_density_diffrn 1.414
_exptl_crystal_density_method 'not measured'
_exptl_crystal_description plate
_exptl_crystal_F_000 256
_exptl_crystal_size_max 0.32
_exptl_crystal_size_mid 0.26
_exptl_crystal_size_min 0.08
_refine_diff_density_max 0.617
_refine_diff_density_min -0.467
_refine_ls_abs_structure_details 'Flack (1983), with 1899 Friedel pairs'
_refine_ls_abs_structure_Flack 0.07(6)
_refine_ls_extinction_method none
_refine_ls_goodness_of_fit_ref 1.204
_refine_ls_hydrogen_treatment refall
_refine_ls_matrix_type full
_refine_ls_number_parameters 145
_refine_ls_number_reflns 4603
_refine_ls_number_restraints 1
_refine_ls_restrained_S_all 1.204
_refine_ls_R_factor_all 0.0384
_refine_ls_R_factor_gt 0.0323
_refine_ls_shift/su_max_lt 0.001
_refine_ls_shift/su_mean 0.000
_refine_ls_structure_factor_coef Fsqd
_refine_ls_weighting_details 'calc w = 1/[\s^2^(Fo^2^)+(0.0632P)^2^+0.0559P] where P=(Fo^2^+2Fc^2^)/3'
_refine_ls_weighting_scheme calc
_refine_ls_wR_factor_gt 0.0882
_refine_ls_wR_factor_ref 0.1146
_reflns_number_gt 4295
_reflns_number_total 4603
_reflns_threshold_expression I>2\s(I)
_cod_data_source_file hb5396.cif
_cod_data_source_block I
_cod_original_cell_volume 578.73(16)
_cod_original_sg_symbol_H-M 'P 21'
_cod_database_code 2225863
_cod_database_fobs_code 2225863

loop_
_symmetry_equiv_pos_as_xyz
'x, y, z'
'-x, y+1/2, -z'

loop_
_atom_site_type_symbol
_atom_site_label
_atom_site_fract_x
_atom_site_fract_y
_atom_site_fract_z
_atom_site_U_iso_or_equiv
_atom_site_adp_type
_atom_site_calc_flag
_atom_site_refinement_flags
_atom_site_occupancy
_atom_site_disorder_assembly
_atom_site_disorder_group
S S1 0.53730(6) 0.88379(6) 0.15567(3) 0.02249(9) Uani d . 1 . .
S S2 -0.08370(7) 0.37500(7) 0.39261(3) 0.02435(10) Uani d . 1 . .
N N1 -0.1511(2) 0.42753(19) 0.18646(9) 0.0176(2) Uani d . 1 . .
N N2 0.2016(2) 0.58341(19) 0.08083(8) 0.0167(2) Uani d . 1 . .
C C1 0.5372(3) 1.0745(3) 0.22117(12) 0.0256(3) Uani d . 1 . .
H H1A 0.6518 1.1651 0.2206 0.031 Uiso calc R 1 . .
C C2 0.3468(3) 1.0777(2) 0.27490(12) 0.0225(3) Uani d . 1 . .
H H2A 0.3166 1.1719 0.3143 0.027 Uiso calc R 1 . .
C C3 0.2025(3) 0.9222(2) 0.26367(10) 0.0176(2) Uani d . 1 . .
H H3A 0.0665 0.9026 0.2948 0.021 Uiso calc R 1 . .
C C4 0.2854(2) 0.8021(2) 0.20133(9) 0.0141(2) Uani d . 1 . .
C C5 0.1765(2) 0.6334(2) 0.16622(10) 0.0141(2) Uani d . 1 . .
C C6 0.0602(3) 0.4259(2) 0.04601(10) 0.0199(3) Uani d . 1 . .
H H6A 0.1494 0.3194 0.0686 0.024 Uiso calc R 1 . .
H H6B 0.0373 0.4245 -0.0234 0.024 Uiso calc R 1 . .
C C7 -0.1875(3) 0.4280(2) 0.08163(10) 0.0192(3) Uani d . 1 . .
H H7A -0.2783 0.5333 0.0582 0.023 Uiso calc R 1 . .
H H7B -0.2817 0.3244 0.0579 0.023 Uiso calc R 1 . .
C C8 0.0286(2) 0.5231(2) 0.22635(9) 0.0136(2) Uani d . 1 . .
C C9 0.0980(3) 0.5061(2) 0.32993(9) 0.0148(2) Uani d . 1 . .
C C10 0.3080(3) 0.5582(2) 0.38767(10) 0.0199(3) Uani d . 1 . .
H H10A 0.4286 0.6292 0.3670 0.024 Uiso calc R 1 . .
C C11 0.3203(4) 0.4914(3) 0.48252(11) 0.0272(3) Uani d . 1 . .
H H11A 0.4496 0.5144 0.5307 0.033 Uiso calc R 1 . .
C C12 0.1220(4) 0.3904(3) 0.49497(11) 0.0296(4) Uani d . 1 . .
H H12A 0.1007 0.3360 0.5524 0.036 Uiso calc R 1 . .

loop_
_atom_site_aniso_label
_atom_site_aniso_U_11
_atom_site_aniso_U_22
_atom_site_aniso_U_33
_atom_site_aniso_U_12
_atom_site_aniso_U_13
_atom_site_aniso_U_23
S1 0.02124(15) 0.02353(19) 0.02375(16) -0.01080(15) 0.00690(12) -0.00227(15)
S2 0.02570(17) 0.0293(2) 0.01976(15) -0.00416(17) 0.00917(12) 0.00490(16)
N1 0.0195(5) 0.0164(5) 0.0168(4) -0.0061(4) 0.0022(4) -0.0014(4)
N2 0.0188(5) 0.0166(5) 0.0151(5) -0.0038(4) 0.0037(4) -0.0023(4)
C1 0.0311(8) 0.0176(7) 0.0264(7) -0.0130(6) -0.0022(6) 0.0022(6)
C2 0.0283(7) 0.0127(6) 0.0246(6) -0.0012(6) -0.0030(5) -0.0006(5)
C3 0.0178(5) 0.0161(6) 0.0186(5) -0.0030(5) 0.0010(4) -0.0018(5)
C4 0.0142(5) 0.0126(6) 0.0151(5) -0.0027(4) 0.0007(4) 0.0008(4)
C5 0.0138(5) 0.0131(6) 0.0154(5) -0.0023(4) 0.0019(4) 0.0006(4)
C6 0.0256(6) 0.0162(6) 0.0181(5) -0.0039(5) 0.0042(5) -0.0054(5)
C7 0.0203(6) 0.0200(7) 0.0164(5) -0.0066(5) 0.0001(4) -0.0024(5)
C8 0.0154(5) 0.0113(5) 0.0141(5) -0.0022(4) 0.0027(4) 0.0000(4)
C9 0.0180(5) 0.0129(6) 0.0140(5) -0.0001(5) 0.0036(4) 0.0004(4)
C10 0.0205(6) 0.0206(7) 0.0173(5) -0.0006(5) -0.0017(5) 0.0012(5)
C11 0.0331(8) 0.0304(9) 0.0163(6) 0.0034(7) -0.0030(5) 0.0006(6)
C12 0.0399(8) 0.0353(10) 0.0151(5) 0.0070(9) 0.0087(5) 0.0054(7)

loop_
_atom_type_symbol
_atom_type_description
_atom_type_scat_dispersion_real
_atom_type_scat_dispersion_imag
_atom_type_scat_source
C C 0.0033 0.0016 'International Tables Vol C Tables 4.2.6.8 and 6.1.1.4'
H H 0.0000 0.0000 'International Tables Vol C Tables 4.2.6.8 and 6.1.1.4'
N N 0.0061 0.0033 'International Tables Vol C Tables 4.2.6.8 and 6.1.1.4'
S S 0.1246 0.1234 'International Tables Vol C Tables 4.2.6.8 and 6.1.1.4'

loop_
_geom_angle_atom_site_label_1
_geom_angle_atom_site_label_2
_geom_angle_atom_site_label_3
_geom_angle_site_symmetry_1
_geom_angle_site_symmetry_3
_geom_angle
_geom_angle_publ_flag
C1 S1 C4 . . 92.13(8) ?
C12 S2 C9 . . 91.82(8) ?
C8 N1 C7 . . 115.50(12) ?
C5 N2 C6 . . 115.48(12) ?
C2 C1 S1 . . 111.76(12) ?
C2 C1 H1A . . 124.1 ?
S1 C1 H1A . . 124.1 ?
C1 C2 C3 . . 112.51(15) ?
C1 C2 H2A . . 123.7 ?
C3 C2 H2A . . 123.7 ?
C4 C3 C2 . . 112.59(13) ?
C4 C3 H3A . . 123.7 ?
C2 C3 H3A . . 123.7 ?
C3 C4 C5 . . 128.94(12) ?
C3 C4 S1 . . 110.99(11) ?
C5 C4 S1 . . 119.83(10) ?
N2 C5 C4 . . 118.67(13) ?
N2 C5 C8 . . 120.18(13) ?
C4 C5 C8 . . 121.10(11) ?
N2 C6 C7 . . 109.89(12) ?
N2 C6 H6A . . 109.7 ?
C7 C6 H6A . . 109.7 ?
N2 C6 H6B . . 109.7 ?
C7 C6 H6B . . 109.7 ?
H6A C6 H6B . . 108.2 ?
N1 C7 C6 . . 109.29(12) ?
N1 C7 H7A . . 109.8 ?
C6 C7 H7A . . 109.8 ?
N1 C7 H7B . . 109.8 ?
C6 C7 H7B . . 109.8 ?
H7A C7 H7B . . 108.3 ?
N1 C8 C9 . . 117.84(12) ?
N1 C8 C5 . . 120.25(12) ?
C9 C8 C5 . . 121.61(12) ?
C10 C9 C8 . . 130.47(13) ?
C10 C9 S2 . . 110.85(10) ?
C8 C9 S2 . . 118.02(10) ?
C9 C10 C11 . . 112.61(15) ?
C9 C10 H10A . . 123.7 ?
C11 C10 H10A . . 123.7 ?
C12 C11 C10 . . 112.55(15) ?
C12 C11 H11A . . 123.7 ?
C10 C11 H11A . . 123.7 ?
C11 C12 S2 . . 112.16(12) ?
C11 C12 H12A . . 123.9 ?
S2 C12 H12A . . 123.9 ?

loop_
_geom_bond_atom_site_label_1
_geom_bond_atom_site_label_2
_geom_bond_site_symmetry_2
_geom_bond_distance
_geom_bond_publ_flag
S1 C1 . 1.707(2) ?
S1 C4 . 1.7201(14) ?
S2 C12 . 1.7124(19) ?
S2 C9 . 1.7317(14) ?
N1 C8 . 1.2874(18) ?
N1 C7 . 1.4658(19) ?
N2 C5 . 1.2880(18) ?
N2 C6 . 1.465(2) ?
C1 C2 . 1.375(3) ?
C1 H1A . 0.9300 ?
C2 C3 . 1.411(2) ?
C2 H2A . 0.9300 ?
C3 C4 . 1.382(2) ?
C3 H3A . 0.9300 ?
C4 C5 . 1.461(2) ?
C5 C8 . 1.5040(19) ?
C6 C7 . 1.516(2) ?
C6 H6A . 0.9700 ?
C6 H6B . 0.9700 ?
C7 H7A . 0.9700 ?
C7 H7B . 0.9700 ?
C8 C9 . 1.4652(19) ?
C9 C10 . 1.376(2) ?
C10 C11 . 1.423(2) ?
C10 H10A . 0.9300 ?
C11 C12 . 1.361(3) ?
C11 H11A . 0.9300 ?
C12 H12A . 0.9300 ?

loop_
_geom_hbond_atom_site_label_D
_geom_hbond_atom_site_label_H
_geom_hbond_atom_site_label_A
_geom_hbond_site_symmetry_A
_geom_hbond_distance_DH
_geom_hbond_distance_HA
_geom_hbond_distance_DA
_geom_hbond_angle_DHA
_geom_hbond_publ_flag
C1 H1A N1 1_665 0.93 2.33 3.235(3) 163 yes
C2 H2A Cg2 1_565 0.93 2.85 3.7737(18) 171 yes

loop_
_geom_torsion_atom_site_label_1
_geom_torsion_atom_site_label_2
_geom_torsion_atom_site_label_3
_geom_torsion_atom_site_label_4
_geom_torsion_site_symmetry_1
_geom_torsion_site_symmetry_2
_geom_torsion_site_symmetry_3
_geom_torsion_site_symmetry_4
_geom_torsion
_geom_torsion_publ_flag
C4 S1 C1 C2 . . . . -1.31(14) ?
S1 C1 C2 C3 . . . . 0.95(19) ?
C1 C2 C3 C4 . . . . 0.1(2) ?
C2 C3 C4 C5 . . . . -175.19(14) ?
C2 C3 C4 S1 . . . . -1.03(16) ?
C1 S1 C4 C3 . . . . 1.33(12) ?
C1 S1 C4 C5 . . . . 176.10(12) ?
C6 N2 C5 C4 . . . . -172.06(13) ?
C6 N2 C5 C8 . . . . 5.4(2) ?
C3 C4 C5 N2 . . . . 147.03(16) ?
S1 C4 C5 N2 . . . . -26.69(19) ?
C3 C4 C5 C8 . . . . -30.4(2) ?
S1 C4 C5 C8 . . . . 155.92(11) ?
C5 N2 C6 C7 . . . . 37.17(19) ?
C8 N1 C7 C6 . . . . 38.97(19) ?
N2 C6 C7 N1 . . . . -60.13(17) ?
C7 N1 C8 C9 . . . . -170.61(13) ?
C7 N1 C8 C5 . . . . 3.3(2) ?
N2 C5 C8 N1 . . . . -29.3(2) ?
C4 C5 C8 N1 . . . . 148.07(15) ?
N2 C5 C8 C9 . . . . 144.36(15) ?
C4 C5 C8 C9 . . . . -38.3(2) ?
N1 C8 C9 C10 . . . . 163.90(16) ?
C5 C8 C9 C10 . . . . -9.9(2) ?
N1 C8 C9 S2 . . . . -5.87(19) ?
C5 C8 C9 S2 . . . . -179.66(11) ?
C12 S2 C9 C10 . . . . -0.12(14) ?
C12 S2 C9 C8 . . . . 171.56(13) ?
C8 C9 C10 C11 . . . . -170.37(16) ?
S2 C9 C10 C11 . . . . -0.03(18) ?
C9 C10 C11 C12 . . . . 0.2(2) ?
C10 C11 C12 S2 . . . . -0.3(2) ?
C9 S2 C12 C11 . . . . 0.26(17) ?

loop_
_cod_related_entry_id
_cod_related_entry_database
_cod_related_entry_code
1 ChemSpider 24744840
